data_7133673
loop_
_publ_author_name
'Rana, Samim Sohel'
'Manna, Surajit'
'Choudhury, Joyanta'

_publ_section_title
;
 Annulated oxazolium anion-&#x3c0;<sup>+</sup> AIEgens.
;
_journal_issue 78
_journal_name_full 'Chemical communications (Cambridge, England)'
_journal_page_first 10942
_journal_page_last 10945
_journal_paper_doi 10.1039/d4cc03079f
_journal_volume 60
_journal_year 2024
_chemical_formula_moiety 'C21 H25 Cl N O Rh'
_chemical_formula_sum 'C21 H25 Cl N O Rh'
_chemical_formula_weight 445.78
_space_group_crystal_system monoclinic
_space_group_IT_number 14
_space_group_name_Hall '-P 2yn'
_space_group_name_H-M_alt 'P 1 21/n 1'
_atom_sites_solution_hydrogens geom
_audit_creation_date 2024-08-20
_audit_creation_method
;
Olex2 1.2
(compiled 2018.05.29 svn.r3508 for OlexSys, GUI svn.r5506)
;
_audit_update_record
;
2024-09-02 deposited with the CCDC.	2024-09-03 downloaded from the CCDC.
;
_cell_angle_alpha 90
_cell_angle_beta 93.286(7)
_cell_angle_gamma 90
_cell_formula_units_Z 4
_cell_length_a 8.8209(14)
_cell_length_b 15.115(2)
_cell_length_c 14.830(2)
_cell_measurement_reflns_used 8115
_cell_measurement_temperature 140.00
_cell_measurement_theta_max 29.90
_cell_measurement_theta_min 3.06
_cell_volume 1974.0(5)
_computing_cell_refinement 'SAINT V8.40B (?, 2016)'
_computing_data_collection 'Bruker APEX2'
_computing_data_reduction 'SAINT V8.40B (?, 2016)'
_computing_molecular_graphics 'Olex2 (Dolomanov et al., 2009)'
_computing_publication_material 'Olex2 (Dolomanov et al., 2009)'
_computing_structure_refinement 'ShelXL (Sheldrick, 2015)'
_computing_structure_solution 'SHELXT 2018/2 (Sheldrick, 2018)'
_diffrn_ambient_temperature 140.0
_diffrn_measured_fraction_theta_full 0.997
_diffrn_measured_fraction_theta_max 0.993
_diffrn_measurement_device_type 'Bruker APEX-II CCD'
_diffrn_measurement_method '\f and \w scans'
_diffrn_radiation_type MoK\a
_diffrn_radiation_wavelength 0.71073
_diffrn_reflns_av_R_equivalents 0.0979
_diffrn_reflns_av_unetI/netI 0.0534
_diffrn_reflns_Laue_measured_fraction_full 0.997
_diffrn_reflns_Laue_measured_fraction_max 0.993
_diffrn_reflns_limit_h_max 12
_diffrn_reflns_limit_h_min -12
_diffrn_reflns_limit_k_max 21
_diffrn_reflns_limit_k_min -21
_diffrn_reflns_limit_l_max 20
_diffrn_reflns_limit_l_min -20
_diffrn_reflns_number 44500
_diffrn_reflns_point_group_measured_fraction_full 0.997
_diffrn_reflns_point_group_measured_fraction_max 0.993
_diffrn_reflns_theta_full 25.242
_diffrn_reflns_theta_max 30.071
_diffrn_reflns_theta_min 3.064
_exptl_absorpt_coefficient_mu 1.009
_exptl_absorpt_correction_T_max 0.7460
_exptl_absorpt_correction_T_min 0.5952
_exptl_absorpt_correction_type multi-scan
_exptl_absorpt_process_details
;
SADABS-2016/2 (Bruker,2016/2) was used for absorption correction.
wR2(int) was 0.1632 before and 0.0855 after correction.
The Ratio of minimum to maximum transmission is 0.7979.
The \l/2 correction factor is Not present.
;
_exptl_crystal_colour 'metallic reddish red'
_exptl_crystal_colour_lustre metallic
_exptl_crystal_colour_modifier reddish
_exptl_crystal_colour_primary red
_exptl_crystal_density_diffrn 1.500
_exptl_crystal_description block
_exptl_crystal_F_000 912
_exptl_crystal_size_max 0.28
_exptl_crystal_size_mid 0.12
_exptl_crystal_size_min 0.08
_refine_diff_density_max 1.405
_refine_diff_density_min -1.555
_refine_diff_density_rms 0.138
_refine_ls_extinction_method none
_refine_ls_goodness_of_fit_ref 1.140
_refine_ls_hydrogen_treatment constr
_refine_ls_matrix_type full
_refine_ls_number_parameters 252
_refine_ls_number_reflns 5752
_refine_ls_number_restraints 15
_refine_ls_restrained_S_all 1.151
_refine_ls_R_factor_all 0.0865
_refine_ls_R_factor_gt 0.0724
_refine_ls_shift/su_max 0.000
_refine_ls_shift/su_mean 0.000
_refine_ls_structure_factor_coef Fsqd
_refine_ls_weighting_details 'w=1/[\s^2^(Fo^2^)+(0.0272P)^2^+12.1211P] where P=(Fo^2^+2Fc^2^)/3'
_refine_ls_weighting_scheme calc
_refine_ls_wR_factor_gt 0.1535
_refine_ls_wR_factor_ref 0.1601
_reflns_Friedel_coverage 0.000
_reflns_number_gt 4813
_reflns_number_total 5752
_reflns_threshold_expression 'I > 2\s(I)'
_cod_data_source_file d4cc03079f3.cif
_cod_data_source_block f_a
_cod_depositor_comments 'Adding full bibliography for 7133671--7133675.cif.'
_cod_original_cell_volume 1974.1(5)
_cod_database_code 7133673
_shelx_shelxl_version_number 2014/7
_shelx_space_group_comment
;
The symmetry employed for this shelxl refinement is uniquely defined
by the following loop, which should always be used as a source of
symmetry information in preference to the above space-group names.
They are only intended as comments.
;
_shelx_estimated_absorpt_t_max 0.924
_shelx_estimated_absorpt_t_min 0.765
_olex2_refinement_description
;
1. Fixed Uiso
 At 1.2 times of:
  All C(H) groups
 At 1.5 times of:
  All C(H,H,H) groups
2. Restrained distances
 Rh01-Cl02 \\sim Rh1-Cl1
 with sigma of 0.02
 Rh01-C13 \\sim Rh1-C13
 with sigma of 0.02
 Rh01-C15 \\sim Rh1-C15
 with sigma of 0.02
 Rh01-C16 \\sim Rh1-C16
 with sigma of 0.02
 Rh01-C14 \\sim Rh1-C14
 with sigma of 0.02
 Rh01-C1 \\sim Rh1-C1
 with sigma of 0.02
 Rh01-C12 \\sim Rh1-C12
 with sigma of 0.02
 Rh01-C9 \\sim Rh1-C9
 with sigma of 0.02
 Cl02-C13 \\sim Cl1-C13
 with sigma of 0.04
 Cl02-C15 \\sim Cl1-C15
 with sigma of 0.04
 Cl02-C16 \\sim Cl1-C16
 with sigma of 0.04
 Cl02-C14 \\sim Cl1-C14
 with sigma of 0.04
 Cl02-C1 \\sim Cl1-C1
 with sigma of 0.04
 Cl02-C12 \\sim Cl1-C12
 with sigma of 0.04
 Cl02-C9 \\sim Cl1-C9
 with sigma of 0.04
3. Others
 Sof(Rh1)=Sof(Cl1)=1-FVAR(1)
 Sof(Rh01)=Sof(Cl02)=FVAR(1)
4.a Aromatic/amide H refined with riding coordinates:
 C8(H8), C5(H5), C7(H7), C6(H6)
4.b Idealised Me refined as rotating group:
 C17(H17A,H17B,H17C), C18(H18A,H18B,H18C), C21(H21A,H21B,H21C), C11(H11A,H11B,
 H11C), C10(H10A,H10B,H10C), C19(H19A,H19B,H19C), C20(H20A,H20B,H20C)
;
_olex2_submission_special_instructions 'No special instructions were received'

loop_
_space_group_symop_operation_xyz
'x, y, z'
'-x+1/2, y+1/2, -z+1/2'
'-x, -y, -z'
'x-1/2, -y-1/2, z-1/2'

loop_
_atom_site_label
_atom_site_type_symbol
_atom_site_fract_x
_atom_site_fract_y
_atom_site_fract_z
_atom_site_U_iso_or_equiv
_atom_site_adp_type
_atom_site_occupancy
_atom_site_site_symmetry_order
_atom_site_calc_flag
_atom_site_refinement_flags_posn
_atom_site_refinement_flags_adp
_atom_site_refinement_flags_occupancy
_atom_site_disorder_assembly
_atom_site_disorder_group
Rh01 Rh 0.3951(3) 0.32422(19) 0.73798(16) 0.0146(8) Uani 0.43(2) 1 d D . P A 1
Cl02 Cl 0.5851(7) 0.2624(5) 0.6470(4) 0.0244(15) Uani 0.43(2) 1 d D . P A 1
O1 O 0.2814(5) 0.4406(3) 0.5827(3) 0.0438(10) Uani 1 1 d . . . . .
N1 N 0.4621(6) 0.4975(3) 0.6716(4) 0.0433(13) Uani 1 1 d . . . . .
C13 C 0.3367(6) 0.1952(3) 0.8011(4) 0.0354(12) Uani 1 1 d D . . . .
C15 C 0.1456(6) 0.2859(4) 0.7404(4) 0.0349(11) Uani 1 1 d D . . . .
C16 C 0.2044(6) 0.3235(3) 0.8227(4) 0.0308(10) Uani 1 1 d D . . . .
C14 C 0.2287(7) 0.2086(4) 0.7233(4) 0.0373(12) Uani 1 1 d D . . . .
C1 C 0.3686(7) 0.4263(3) 0.6562(4) 0.0383(13) Uani 1 1 d D . . . .
C12 C 0.3166(6) 0.2629(4) 0.8629(4) 0.0334(11) Uani 1 1 d D . . . .
C9 C 0.5518(7) 0.4118(4) 0.7926(4) 0.0425(14) Uani 1 1 d D . . . .
C3 C 0.4283(7) 0.5601(4) 0.5986(5) 0.0414(14) Uani 1 1 d . . . . .
C8 C 0.6482(7) 0.3963(5) 0.8661(5) 0.0512(16) Uani 1 1 d . . . . .
H8 H 0.6478 0.3399 0.8944 0.061 Uiso 1 1 calc R . . . .
C4 C 0.5610(7) 0.4914(4) 0.7477(5) 0.0431(14) Uani 1 1 d . . . . .
C17 C 0.3865(8) 0.2724(5) 0.9577(4) 0.0486(15) Uani 1 1 d . . . . .
H17A H 0.4774 0.2352 0.9648 0.073 Uiso 1 1 calc GR . . . .
H17B H 0.3130 0.2539 1.0010 0.073 Uiso 1 1 calc GR . . . .
H17C H 0.4146 0.3344 0.9687 0.073 Uiso 1 1 calc GR . . . .
C18 C 0.1393(8) 0.3994(4) 0.8726(4) 0.0463(15) Uani 1 1 d . . . . .
H18A H 0.2217 0.4322 0.9047 0.069 Uiso 1 1 calc GR . . . .
H18B H 0.0694 0.3768 0.9162 0.069 Uiso 1 1 calc GR . . . .
H18C H 0.0843 0.4388 0.8297 0.069 Uiso 1 1 calc GR . . . .
C21 C 0.4422(8) 0.1175(4) 0.8104(5) 0.0552(19) Uani 1 1 d . . . . .
H21A H 0.4871 0.1064 0.7525 0.083 Uiso 1 1 calc GR . . . .
H21B H 0.3855 0.0652 0.8281 0.083 Uiso 1 1 calc GR . . . .
H21C H 0.5230 0.1303 0.8567 0.083 Uiso 1 1 calc GR . . . .
C5 C 0.6583(7) 0.5570(4) 0.7786(5) 0.0505(17) Uani 1 1 d . . . . .
H5 H 0.6626 0.6117 0.7473 0.061 Uiso 1 1 calc R . . . .
C11 C 0.2380(8) 0.5516(4) 0.4669(4) 0.0497(16) Uani 1 1 d . . . . .
H11A H 0.2416 0.5045 0.4217 0.075 Uiso 1 1 calc GR . . . .
H11B H 0.2826 0.6057 0.4435 0.075 Uiso 1 1 calc GR . . . .
H11C H 0.1322 0.5629 0.4803 0.075 Uiso 1 1 calc GR . . . .
C10 C 0.5159(8) 0.6452(4) 0.5916(5) 0.0502(16) Uani 1 1 d . . . . .
H10A H 0.4993 0.6823 0.6443 0.075 Uiso 1 1 calc GR . . . .
H10B H 0.4809 0.6766 0.5365 0.075 Uiso 1 1 calc GR . . . .
H10C H 0.6244 0.6319 0.5895 0.075 Uiso 1 1 calc GR . . . .
C7 C 0.7478(8) 0.4615(5) 0.9007(5) 0.0552(17) Uani 1 1 d . . . . .
H7 H 0.8113 0.4496 0.9532 0.066 Uiso 1 1 calc R . . . .
C19 C 0.0133(9) 0.3226(5) 0.6816(5) 0.0586(18) Uani 1 1 d . . . . .
H19A H 0.0127 0.3873 0.6860 0.088 Uiso 1 1 calc GR . . . .
H19B H -0.0822 0.2991 0.7023 0.088 Uiso 1 1 calc GR . . . .
H19C H 0.0242 0.3051 0.6187 0.088 Uiso 1 1 calc GR . . . .
C6 C 0.7547(8) 0.5416(4) 0.8601(5) 0.0518(17) Uani 1 1 d . . . . .
H6 H 0.8207 0.5865 0.8841 0.062 Uiso 1 1 calc R . . . .
C2 C 0.3216(7) 0.5250(4) 0.5473(4) 0.0437(14) Uani 1 1 d . . . . .
C20 C 0.2119(10) 0.1478(5) 0.6432(5) 0.060(2) Uani 1 1 d . . . . .
H20A H 0.1378 0.1727 0.5984 0.090 Uiso 1 1 calc GR . . . .
H20B H 0.1767 0.0898 0.6627 0.090 Uiso 1 1 calc GR . . . .
H20C H 0.3102 0.1413 0.6163 0.090 Uiso 1 1 calc GR . . . .
Rh1 Rh 0.3808(6) 0.32414(19) 0.7301(4) 0.0475(10) Uani 0.57(2) 1 d D . P A 2
Cl1 Cl 0.5678(10) 0.2599(5) 0.6369(6) 0.067(2) Uani 0.57(2) 1 d D . P A 2

loop_
_atom_site_aniso_label
_atom_site_aniso_U_11
_atom_site_aniso_U_22
_atom_site_aniso_U_33
_atom_site_aniso_U_23
_atom_site_aniso_U_13
_atom_site_aniso_U_12
Rh01 0.0202(9) 0.0140(8) 0.0097(14) 0.0034(5) 0.0011(7) 0.0010(5)
Cl02 0.032(2) 0.023(3) 0.019(2) 0.0034(15) 0.0078(19) 0.0011(16)
O1 0.050(2) 0.034(2) 0.049(2) 0.0053(18) 0.0154(19) 0.0056(18)
N1 0.056(3) 0.0170(18) 0.061(3) 0.002(2) 0.036(3) 0.0001(19)
C13 0.035(3) 0.026(2) 0.047(3) 0.011(2) 0.016(2) -0.0011(19)
C15 0.031(3) 0.036(3) 0.038(3) 0.007(2) 0.004(2) -0.004(2)
C16 0.028(2) 0.029(2) 0.035(3) 0.007(2) 0.0056(19) 0.000(2)
C14 0.045(3) 0.030(3) 0.038(3) -0.003(2) 0.014(2) -0.013(2)
C1 0.046(3) 0.025(2) 0.046(3) 0.010(2) 0.018(3) 0.009(2)
C12 0.029(2) 0.031(2) 0.041(3) 0.005(2) 0.009(2) -0.0028(19)
C9 0.047(3) 0.031(3) 0.052(3) 0.008(3) 0.029(3) 0.001(2)
C3 0.041(3) 0.027(2) 0.059(4) 0.000(3) 0.025(3) 0.004(2)
C8 0.044(3) 0.054(4) 0.057(4) -0.003(3) 0.016(3) -0.011(3)
C4 0.044(3) 0.033(3) 0.054(4) -0.001(3) 0.021(3) 0.002(2)
C17 0.051(4) 0.052(4) 0.043(3) 0.003(3) -0.005(3) -0.005(3)
C18 0.052(4) 0.039(3) 0.050(4) 0.004(3) 0.015(3) 0.011(3)
C21 0.051(4) 0.033(3) 0.085(5) 0.017(3) 0.033(4) 0.010(3)
C5 0.047(3) 0.037(3) 0.071(5) -0.007(3) 0.028(3) -0.006(3)
C11 0.067(4) 0.036(3) 0.049(4) 0.012(3) 0.023(3) 0.015(3)
C10 0.060(4) 0.034(3) 0.058(4) 0.009(3) 0.022(3) 0.010(3)
C7 0.049(4) 0.065(4) 0.052(4) 0.003(3) 0.001(3) -0.013(3)
C19 0.073(5) 0.057(4) 0.043(4) 0.007(3) -0.014(3) -0.003(4)
C6 0.047(4) 0.040(3) 0.070(5) -0.006(3) 0.018(3) -0.011(3)
C2 0.051(4) 0.038(3) 0.044(3) 0.005(3) 0.018(3) 0.011(3)
C20 0.087(6) 0.043(4) 0.052(4) -0.014(3) 0.018(4) -0.021(4)
Rh1 0.0464(12) 0.0241(9) 0.075(2) 0.0041(10) 0.0275(10) -0.0042(8)
Cl1 0.077(4) 0.024(2) 0.109(5) 0.015(3) 0.072(4) 0.010(2)

loop_
_atom_type_symbol
_atom_type_description
_atom_type_scat_dispersion_real
_atom_type_scat_dispersion_imag
_atom_type_scat_source
C C 0.0033 0.0016 'International Tables Vol C Tables 4.2.6.8 and 6.1.1.4'
H H 0.0000 0.0000 'International Tables Vol C Tables 4.2.6.8 and 6.1.1.4'
Cl Cl 0.1484 0.1585 'International Tables Vol C Tables 4.2.6.8 and 6.1.1.4'
N N 0.0061 0.0033 'International Tables Vol C Tables 4.2.6.8 and 6.1.1.4'
O O 0.0106 0.0060 'International Tables Vol C Tables 4.2.6.8 and 6.1.1.4'
Rh Rh -1.1178 0.9187 'International Tables Vol C Tables 4.2.6.8 and 6.1.1.4'

loop_
_geom_angle_atom_site_label_1
_geom_angle_atom_site_label_2
_geom_angle_atom_site_label_3
_geom_angle
_geom_angle_site_symmetry_1
_geom_angle_site_symmetry_3
_geom_angle_publ_flag
C13 Rh01 Cl02 94.6(3) . . ?
C13 Rh01 C15 61.7(2) . . ?
C13 Rh01 C14 37.9(2) . . ?
C15 Rh01 Cl02 128.0(3) . . ?
C15 Rh01 C14 36.0(2) . . ?
C16 Rh01 Cl02 156.7(3) . . ?
C16 Rh01 C13 63.0(2) . . ?
C16 Rh01 C15 37.1(2) . . ?
C16 Rh01 C14 62.2(2) . . ?
C16 Rh01 C12 38.76(19) . . ?
C14 Rh01 Cl02 96.5(3) . . ?
C1 Rh01 Cl02 91.2(3) . . ?
C1 Rh01 C13 156.9(3) . . ?
C1 Rh01 C15 97.4(3) . . ?
C1 Rh01 C16 107.1(2) . . ?
C1 Rh01 C14 119.2(3) . . ?
C1 Rh01 C12 144.2(3) . . ?
C1 Rh01 C9 77.9(3) . . ?
C12 Rh01 Cl02 124.6(3) . . ?
C12 Rh01 C13 36.4(2) . . ?
C12 Rh01 C15 62.1(2) . . ?
C12 Rh01 C14 62.0(2) . . ?
C9 Rh01 Cl02 89.8(2) . . ?
C9 Rh01 C13 124.4(3) . . ?
C9 Rh01 C15 142.1(3) . . ?
C9 Rh01 C16 107.7(2) . . ?
C9 Rh01 C14 161.4(3) . . ?
C9 Rh01 C12 100.1(2) . . ?
C1 O1 C2 107.8(5) . . ?
C1 N1 C3 107.0(5) . . ?
C1 N1 C4 115.3(5) . . ?
C4 N1 C3 137.7(5) . . ?
C14 C13 Rh01 72.8(3) . . ?
C14 C13 C21 123.6(6) . . ?
C14 C13 Rh1 68.6(3) . . ?
C12 C13 Rh01 71.1(3) . . ?
C12 C13 C14 108.3(5) . . ?
C12 C13 C21 128.1(6) . . ?
C12 C13 Rh1 72.8(3) . . ?
C21 C13 Rh01 124.4(4) . . ?
C21 C13 Rh1 126.6(4) . . ?
C16 C15 Rh01 66.7(3) . . ?
C16 C15 C19 125.3(5) . . ?
C16 C15 Rh1 69.5(3) . . ?
C14 C15 Rh01 72.2(3) . . ?
C14 C15 C16 108.6(5) . . ?
C14 C15 C19 126.1(6) . . ?
C14 C15 Rh1 72.4(3) . . ?
C19 C15 Rh01 127.5(4) . . ?
C19 C15 Rh1 124.6(5) . . ?
C15 C16 Rh01 76.1(3) . . ?
C15 C16 C12 107.9(5) . . ?
C15 C16 C18 127.0(5) . . ?
C15 C16 Rh1 72.1(3) . . ?
C12 C16 Rh01 72.9(3) . . ?
C12 C16 C18 123.5(5) . . ?
C12 C16 Rh1 76.2(3) . . ?
C18 C16 Rh01 128.2(4) . . ?
C18 C16 Rh1 129.0(4) . . ?
C13 C14 Rh01 69.3(3) . . ?
C13 C14 C20 124.5(6) . . ?
C13 C14 Rh1 73.0(3) . . ?
C15 C14 Rh01 71.8(3) . . ?
C15 C14 C13 107.1(5) . . ?
C15 C14 C20 128.3(6) . . ?
C15 C14 Rh1 69.9(3) . . ?
C20 C14 Rh01 125.3(4) . . ?
C20 C14 Rh1 123.6(4) . . ?
O1 C1 Rh01 133.0(5) . . ?
O1 C1 N1 109.1(5) . . ?
O1 C1 Rh1 128.7(5) . . ?
N1 C1 Rh01 117.7(5) . . ?
N1 C1 Rh1 122.1(5) . . ?
C13 C12 Rh01 72.5(3) . . ?
C13 C12 C16 107.6(5) . . ?
C13 C12 C17 128.5(5) . . ?
C13 C12 Rh1 71.4(3) . . ?
C16 C12 Rh01 68.3(3) . . ?
C16 C12 C17 123.7(5) . . ?
C16 C12 Rh1 65.5(3) . . ?
C17 C12 Rh01 127.4(4) . . ?
C17 C12 Rh1 131.1(4) . . ?
C8 C9 Rh01 125.6(5) . . ?
C8 C9 C4 119.0(6) . . ?
C8 C9 Rh1 128.5(5) . . ?
C4 C9 Rh01 115.4(5) . . ?
C4 C9 Rh1 112.5(5) . . ?
N1 C3 C10 121.5(6) . . ?
C2 C3 N1 106.4(5) . . ?
C2 C3 C10 132.1(6) . . ?
C9 C8 H8 119.3 . . ?
C9 C8 C7 121.4(7) . . ?
C7 C8 H8 119.3 . . ?
C9 C4 N1 113.5(6) . . ?
C5 C4 N1 125.1(6) . . ?
C5 C4 C9 121.4(7) . . ?
C12 C17 H17A 109.5 . . ?
C12 C17 H17B 109.5 . . ?
C12 C17 H17C 109.5 . . ?
H17A C17 H17B 109.5 . . ?
H17A C17 H17C 109.5 . . ?
H17B C17 H17C 109.5 . . ?
C16 C18 H18A 109.5 . . ?
C16 C18 H18B 109.5 . . ?
C16 C18 H18C 109.5 . . ?
H18A C18 H18B 109.5 . . ?
H18A C18 H18C 109.5 . . ?
H18B C18 H18C 109.5 . . ?
C13 C21 H21A 109.5 . . ?
C13 C21 H21B 109.5 . . ?
C13 C21 H21C 109.5 . . ?
H21A C21 H21B 109.5 . . ?
H21A C21 H21C 109.5 . . ?
H21B C21 H21C 109.5 . . ?
C4 C5 H5 120.4 . . ?
C4 C5 C6 119.1(6) . . ?
C6 C5 H5 120.4 . . ?
H11A C11 H11B 109.5 . . ?
H11A C11 H11C 109.5 . . ?
H11B C11 H11C 109.5 . . ?
C2 C11 H11A 109.5 . . ?
C2 C11 H11B 109.5 . . ?
C2 C11 H11C 109.5 . . ?
C3 C10 H10A 109.5 . . ?
C3 C10 H10B 109.5 . . ?
C3 C10 H10C 109.5 . . ?
H10A C10 H10B 109.5 . . ?
H10A C10 H10C 109.5 . . ?
H10B C10 H10C 109.5 . . ?
C8 C7 H7 119.7 . . ?
C6 C7 C8 120.7(7) . . ?
C6 C7 H7 119.7 . . ?
C15 C19 H19A 109.5 . . ?
C15 C19 H19B 109.5 . . ?
C15 C19 H19C 109.5 . . ?
H19A C19 H19B 109.5 . . ?
H19A C19 H19C 109.5 . . ?
H19B C19 H19C 109.5 . . ?
C5 C6 H6 120.9 . . ?
C7 C6 C5 118.2(6) . . ?
C7 C6 H6 120.9 . . ?
C3 C2 O1 109.8(5) . . ?
C3 C2 C11 134.7(6) . . ?
C11 C2 O1 115.5(6) . . ?
C14 C20 H20A 109.5 . . ?
C14 C20 H20B 109.5 . . ?
C14 C20 H20C 109.5 . . ?
H20A C20 H20B 109.5 . . ?
H20A C20 H20C 109.5 . . ?
H20B C20 H20C 109.5 . . ?
C13 Rh1 C12 35.7(2) . . ?
C13 Rh1 Cl1 93.5(2) . . ?
C15 Rh1 C13 63.0(2) . . ?
C15 Rh1 C14 37.6(2) . . ?
C15 Rh1 C12 62.9(2) . . ?
C15 Rh1 C9 140.8(3) . . ?
C15 Rh1 Cl1 128.4(3) . . ?
C16 Rh1 C13 62.9(2) . . ?
C16 Rh1 C15 38.5(2) . . ?
C16 Rh1 C14 63.9(2) . . ?
C16 Rh1 C12 38.27(19) . . ?
C16 Rh1 C9 104.0(3) . . ?
C16 Rh1 Cl1 156.0(3) . . ?
C14 Rh1 C13 38.4(2) . . ?
C14 Rh1 C12 62.3(2) . . ?
C14 Rh1 Cl1 95.1(3) . . ?
C1 Rh1 C13 165.4(4) . . ?
C1 Rh1 C15 103.6(4) . . ?
C1 Rh1 C16 110.9(3) . . ?
C1 Rh1 C14 127.3(4) . . ?
C1 Rh1 C12 145.4(3) . . ?
C1 Rh1 C9 76.4(3) . . ?
C1 Rh1 Cl1 90.9(3) . . ?
C12 Rh1 Cl1 122.9(3) . . ?
C9 Rh1 C13 117.4(4) . . ?
C9 Rh1 C14 155.3(4) . . ?
C9 Rh1 C12 94.5(3) . . ?
C9 Rh1 Cl1 90.5(3) . . ?

loop_
_geom_bond_atom_site_label_1
_geom_bond_atom_site_label_2
_geom_bond_distance
_geom_bond_site_symmetry_2
_geom_bond_publ_flag
Rh01 Cl02 2.400(6) . ?
Rh01 C13 2.236(6) . ?
Rh01 C15 2.278(6) . ?
Rh01 C16 2.156(6) . ?
Rh01 C14 2.284(6) . ?
Rh01 C1 1.968(6) . ?
Rh01 C12 2.218(6) . ?
Rh01 C9 2.047(7) . ?
O1 C1 1.316(7) . ?
O1 C2 1.432(7) . ?
N1 C1 1.367(7) . ?
N1 C3 1.457(8) . ?
N1 C4 1.389(9) . ?
C13 C14 1.468(9) . ?
C13 C12 1.393(8) . ?
C13 C21 1.499(8) . ?
C13 Rh1 2.260(6) . ?
C15 C16 1.417(8) . ?
C15 C14 1.410(8) . ?
C15 C19 1.521(9) . ?
C15 Rh1 2.168(7) . ?
C16 C12 1.453(7) . ?
C16 C18 1.497(8) . ?
C16 Rh1 2.134(6) . ?
C14 C20 1.503(8) . ?
C14 Rh1 2.200(7) . ?
C1 Rh1 1.892(7) . ?
C12 C17 1.509(8) . ?
C12 Rh1 2.278(6) . ?
C9 C8 1.363(10) . ?
C9 C4 1.381(8) . ?
C9 Rh1 2.175(9) . ?
C3 C10 1.506(8) . ?
C3 C2 1.290(9) . ?
C8 H8 0.9500 . ?
C8 C7 1.399(9) . ?
C4 C5 1.372(9) . ?
C17 H17A 0.9800 . ?
C17 H17B 0.9800 . ?
C17 H17C 0.9800 . ?
C18 H18A 0.9800 . ?
C18 H18B 0.9800 . ?
C18 H18C 0.9800 . ?
C21 H21A 0.9800 . ?
C21 H21B 0.9800 . ?
C21 H21C 0.9800 . ?
C5 H5 0.9500 . ?
C5 C6 1.456(10) . ?
C11 H11A 0.9800 . ?
C11 H11B 0.9800 . ?
C11 H11C 0.9800 . ?
C11 C2 1.422(9) . ?
C10 H10A 0.9800 . ?
C10 H10B 0.9800 . ?
C10 H10C 0.9800 . ?
C7 H7 0.9500 . ?
C7 C6 1.355(10) . ?
C19 H19A 0.9800 . ?
C19 H19B 0.9800 . ?
C19 H19C 0.9800 . ?
C6 H6 0.9500 . ?
C20 H20A 0.9800 . ?
C20 H20B 0.9800 . ?
C20 H20C 0.9800 . ?
Rh1 Cl1 2.415(6) . ?

loop_
_geom_torsion_atom_site_label_1
_geom_torsion_atom_site_label_2
_geom_torsion_atom_site_label_3
_geom_torsion_atom_site_label_4
_geom_torsion
_geom_torsion_site_symmetry_1
_geom_torsion_site_symmetry_2
_geom_torsion_site_symmetry_3
_geom_torsion_site_symmetry_4
_geom_torsion_publ_flag
Rh01 C13 C14 C15 -62.2(4) . . . . ?
Rh01 C13 C14 C20 119.3(6) . . . . ?
Rh01 C13 C12 C16 59.6(3) . . . . ?
Rh01 C13 C12 C17 -124.3(6) . . . . ?
Rh01 C15 C16 C12 -66.6(3) . . . . ?
Rh01 C15 C16 C18 127.7(6) . . . . ?
Rh01 C15 C14 C13 60.6(3) . . . . ?
Rh01 C15 C14 C20 -121.0(6) . . . . ?
Rh01 C16 C12 C13 -62.2(4) . . . . ?
Rh01 C16 C12 C17 121.4(5) . . . . ?
Rh01 C9 C8 C7 -177.6(5) . . . . ?
Rh01 C9 C4 N1 -0.8(6) . . . . ?
Rh01 C9 C4 C5 178.1(4) . . . . ?
O1 C1 Rh1 C13 -19.8(14) . . . . ?
O1 C1 Rh1 C15 -42.3(6) . . . . ?
O1 C1 Rh1 C16 -82.0(6) . . . . ?
O1 C1 Rh1 C14 -9.4(7) . . . . ?
O1 C1 Rh1 C12 -103.9(8) . . . . ?
O1 C1 Rh1 C9 178.0(5) . . . . ?
O1 C1 Rh1 Cl1 87.7(5) . . . . ?
N1 C1 Rh1 C13 163.9(9) . . . . ?
N1 C1 Rh1 C15 141.5(5) . . . . ?
N1 C1 Rh1 C16 101.8(5) . . . . ?
N1 C1 Rh1 C14 174.3(4) . . . . ?
N1 C1 Rh1 C12 79.8(8) . . . . ?
N1 C1 Rh1 C9 1.8(4) . . . . ?
N1 C1 Rh1 Cl1 -88.5(5) . . . . ?
N1 C3 C2 O1 0.0(6) . . . . ?
N1 C3 C2 C11 179.3(6) . . . . ?
N1 C4 C5 C6 179.4(5) . . . . ?
C15 C16 C12 Rh01 68.7(4) . . . . ?
C15 C16 C12 C13 6.5(6) . . . . ?
C15 C16 C12 C17 -169.9(5) . . . . ?
C15 C16 C12 Rh1 65.7(4) . . . . ?
C16 C15 C14 Rh01 -56.9(4) . . . . ?
C16 C15 C14 C13 3.7(6) . . . . ?
C16 C15 C14 C20 -177.9(6) . . . . ?
C16 C15 C14 Rh1 -60.3(4) . . . . ?
C14 C13 C12 Rh01 -63.7(4) . . . . ?
C14 C13 C12 C16 -4.2(6) . . . . ?
C14 C13 C12 C17 172.0(5) . . . . ?
C14 C13 C12 Rh1 -59.7(4) . . . . ?
C14 C15 C16 Rh01 60.3(4) . . . . ?
C14 C15 C16 C12 -6.3(6) . . . . ?
C14 C15 C16 C18 -172.0(5) . . . . ?
C14 C15 C16 Rh1 62.2(4) . . . . ?
C1 O1 C2 C3 -0.5(6) . . . . ?
C1 O1 C2 C11 180.0(5) . . . . ?
C1 N1 C3 C10 -177.2(5) . . . . ?
C1 N1 C3 C2 0.6(6) . . . . ?
C1 N1 C4 C9 2.7(7) . . . . ?
C1 N1 C4 C5 -176.1(5) . . . . ?
C12 C13 C14 Rh01 62.6(4) . . . . ?
C12 C13 C14 C15 0.4(6) . . . . ?
C12 C13 C14 C20 -178.1(5) . . . . ?
C12 C13 C14 Rh1 62.4(4) . . . . ?
C9 C8 C7 C6 -2.2(11) . . . . ?
C9 C4 C5 C6 0.7(9) . . . . ?
C3 N1 C1 Rh01 175.5(4) . . . . ?
C3 N1 C1 O1 -0.9(6) . . . . ?
C3 N1 C1 Rh1 175.9(4) . . . . ?
C3 N1 C4 C9 -176.0(5) . . . . ?
C3 N1 C4 C5 5.2(10) . . . . ?
C8 C9 C4 N1 177.0(5) . . . . ?
C8 C9 C4 C5 -4.1(9) . . . . ?
C8 C7 C6 C5 -1.3(10) . . . . ?
C4 N1 C1 Rh01 -3.6(6) . . . . ?
C4 N1 C1 O1 180.0(4) . . . . ?
C4 N1 C1 Rh1 -3.2(7) . . . . ?
C4 N1 C3 C10 1.6(9) . . . . ?
C4 N1 C3 C2 179.4(6) . . . . ?
C4 C9 C8 C7 4.9(9) . . . . ?
C4 C5 C6 C7 2.1(9) . . . . ?
C18 C16 C12 Rh01 -124.9(5) . . . . ?
C18 C16 C12 C13 172.8(5) . . . . ?
C18 C16 C12 C17 -3.6(8) . . . . ?
C18 C16 C12 Rh1 -128.0(6) . . . . ?
C21 C13 C14 Rh01 -120.3(5) . . . . ?
C21 C13 C14 C15 177.5(5) . . . . ?
C21 C13 C14 C20 -1.0(8) . . . . ?
C21 C13 C14 Rh1 -120.5(5) . . . . ?
C21 C13 C12 Rh01 119.4(6) . . . . ?
C21 C13 C12 C16 178.9(5) . . . . ?
C21 C13 C12 C17 -4.9(9) . . . . ?
C21 C13 C12 Rh1 123.4(6) . . . . ?
C10 C3 C2 O1 177.4(5) . . . . ?
C10 C3 C2 C11 -3.2(12) . . . . ?
C19 C15 C16 Rh01 -120.5(6) . . . . ?
C19 C15 C16 C12 173.0(5) . . . . ?
C19 C15 C16 C18 7.2(9) . . . . ?
C19 C15 C16 Rh1 -118.6(6) . . . . ?
C19 C15 C14 Rh01 123.8(6) . . . . ?
C19 C15 C14 C13 -175.6(6) . . . . ?
C19 C15 C14 C20 2.9(10) . . . . ?
C19 C15 C14 Rh1 120.4(6) . . . . ?
C2 O1 C1 Rh01 -174.8(4) . . . . ?
C2 O1 C1 N1 0.9(6) . . . . ?
C2 O1 C1 Rh1 -175.7(4) . . . . ?
Rh1 C13 C14 C15 -62.0(4) . . . . ?
Rh1 C13 C14 C20 119.5(6) . . . . ?
Rh1 C13 C12 C16 55.5(4) . . . . ?
Rh1 C13 C12 C17 -128.3(6) . . . . ?
Rh1 C15 C16 C12 -68.5(4) . . . . ?
Rh1 C15 C16 C18 125.8(6) . . . . ?
Rh1 C15 C14 C13 64.0(4) . . . . ?
Rh1 C15 C14 C20 -117.6(6) . . . . ?
Rh1 C16 C12 C13 -59.2(4) . . . . ?
Rh1 C16 C12 C17 124.4(5) . . . . ?
Rh1 C9 C8 C7 -177.1(5) . . . . ?
Rh1 C9 C4 N1 -1.3(6) . . . . ?
Rh1 C9 C4 C5 177.5(5) . . . . ?
